data_2234768
loop_
_publ_author_name
'Sattar, Nazia'
'Siddiqui, Hamid Latif'
'Ahmad, Matloob'
'Akram, Muhammad'
'Parvez, Masood'

_publ_section_title
;
 [2-(2,5-Dichlorobenzyl)-4-hydroxy-1,1-dioxo-2<i>H</i>-1,2-benzothiazin-3-yl](phenyl)methanone
;
_journal_coeditor_code RK2344
_journal_issue 5
_journal_name_full 'Acta Crystallographica Section E'
_journal_page_first o1359
_journal_paper_doi 10.1107/S160053681201481X
_journal_volume 68
_journal_year 2012
_chemical_formula_iupac 'C22 H15 Cl2 N O4 S'
_chemical_formula_moiety 'C22 H15 Cl2 N O4 S'
_chemical_formula_sum 'C22 H15 Cl2 N O4 S'
_chemical_formula_weight 460.32
_chemical_name_systematic
;
[2-(2,5-Dichlorobenzyl)-4-hydroxy-1,1-dioxo-2<i>H</i>-1,2-benzothiazin-
3-yl](phenyl)methanone
;
_space_group_IT_number 14
_symmetry_cell_setting monoclinic
_symmetry_space_group_name_Hall '-P 2ybc'
_symmetry_space_group_name_H-M 'P 1 21/c 1'
_atom_sites_solution_hydrogens geom
_atom_sites_solution_primary direct
_atom_sites_solution_secondary difmap
_cell_angle_alpha 90.000(2)
_cell_angle_beta 110.511(2)
_cell_angle_gamma 90.000(2)
_cell_formula_units_Z 4
_cell_length_a 12.8172(5)
_cell_length_b 9.9215(4)
_cell_length_c 16.7155(5)
_cell_measurement_reflns_used 8696
_cell_measurement_temperature 173(2)
_cell_measurement_theta_max 27.48
_cell_measurement_theta_min 1.00
_cell_volume 1990.89(13)
_computing_cell_refinement '<i>DENZO</i> (Otwinowski & Minor, 1997)'
_computing_data_collection '<i>COLLECT</i> (Hooft, 1998)'
_computing_data_reduction '<i>SCALEPACK</i> (Otwinowski & Minor, 1997)'
_computing_molecular_graphics '<i>ORTEP-3</i> (Farrugia, 1997)'
_computing_publication_material '<i>SHELXL97</i> (Sheldrick, 2008)'
_computing_structure_refinement '<i>SHELXL97</i> (Sheldrick, 2008)'
_computing_structure_solution '<i>SHELXS97</i> (Sheldrick, 2008)'
_diffrn_ambient_temperature 173(2)
_diffrn_measured_fraction_theta_full 0.997
_diffrn_measured_fraction_theta_max 0.995
_diffrn_measurement_device_type 'Nonius KappaCCD'
_diffrn_measurement_method '\w and \f scans'
_diffrn_radiation_monochromator graphite
_diffrn_radiation_source 'fine-focus sealed tube'
_diffrn_radiation_type MoK\a
_diffrn_radiation_wavelength 0.71073
_diffrn_reflns_av_R_equivalents 0.0554
_diffrn_reflns_av_sigmaI/netI 0.0378
_diffrn_reflns_limit_h_max 16
_diffrn_reflns_limit_h_min -16
_diffrn_reflns_limit_k_max 12
_diffrn_reflns_limit_k_min -12
_diffrn_reflns_limit_l_max 20
_diffrn_reflns_limit_l_min -21
_diffrn_reflns_number 16108
_diffrn_reflns_theta_full 25.00
_diffrn_reflns_theta_max 27.59
_diffrn_reflns_theta_min 2.69
_diffrn_standards_number 0
_exptl_absorpt_coefficient_mu 0.462
_exptl_absorpt_correction_T_max 0.9297
_exptl_absorpt_correction_T_min 0.9133
_exptl_absorpt_correction_type multi-scan
_exptl_absorpt_process_details '(<i>SORTAV</i>; Blessing, 1997)'
_exptl_crystal_colour Yellow
_exptl_crystal_density_diffrn 1.536
_exptl_crystal_density_method 'not measured'
_exptl_crystal_description Prism
_exptl_crystal_F_000 944
_exptl_crystal_size_max 0.20
_exptl_crystal_size_mid 0.18
_exptl_crystal_size_min 0.16
_refine_diff_density_max 0.328
_refine_diff_density_min -0.439
_refine_ls_extinction_method none
_refine_ls_goodness_of_fit_ref 1.110
_refine_ls_hydrogen_treatment constr
_refine_ls_matrix_type full
_refine_ls_number_parameters 272
_refine_ls_number_reflns 4592
_refine_ls_number_restraints 0
_refine_ls_restrained_S_all 1.110
_refine_ls_R_factor_all 0.0792
_refine_ls_R_factor_gt 0.0567
_refine_ls_shift/su_max 0.001
_refine_ls_shift/su_mean 0.000
_refine_ls_structure_factor_coef Fsqd
_refine_ls_weighting_details 'calc w=1/[\s^2^(Fo^2^)+(0.0232P)^2^+2.3517P] where P=(Fo^2^+2Fc^2^)/3'
_refine_ls_weighting_scheme calc
_refine_ls_wR_factor_gt 0.1066
_refine_ls_wR_factor_ref 0.1180
_reflns_number_gt 3598
_reflns_number_total 4592
_reflns_threshold_expression I>2\s(I)
_cod_data_source_file rk2344.cif
_cod_data_source_block I
_cod_original_sg_symbol_H-M 'P 21/c'
_cod_database_code 2234768
_cod_database_fobs_code 2234768

loop_
_symmetry_equiv_pos_as_xyz
'x, y, z'
'-x, y+1/2, -z+1/2'
'-x, -y, -z'
'x, -y-1/2, z-1/2'

loop_
_atom_site_type_symbol
_atom_site_label
_atom_site_fract_x
_atom_site_fract_y
_atom_site_fract_z
_atom_site_U_iso_or_equiv
_atom_site_adp_type
_atom_site_calc_flag
_atom_site_refinement_flags
_atom_site_occupancy
_atom_site_symmetry_multiplicity
Cl Cl1 0.52481(7) -0.04749(10) 0.39033(6) 0.0658(3) Uani d . 1 1
Cl Cl2 0.50174(9) 0.57915(12) 0.37257(7) 0.0804(3) Uani d . 1 1
S S1 0.87675(5) 0.25684(7) 0.53887(4) 0.03478(16) Uani d . 1 1
O O1 0.98780(15) 0.2067(2) 0.56375(12) 0.0457(5) Uani d . 1 1
O O2 0.84712(17) 0.3467(2) 0.59407(11) 0.0465(5) Uani d . 1 1
O O3 0.79566(17) 0.0186(2) 0.31269(11) 0.0418(5) Uani d . 1 1
H H3O 0.7866 -0.0624 0.3235 0.050 Uiso calc R 1 1
O O4 0.77251(15) -0.18006(19) 0.40080(11) 0.0408(5) Uani d . 1 1
N N1 0.79342(17) 0.1262(2) 0.52149(12) 0.0331(5) Uani d . 1 1
C C1 0.8421(2) 0.3280(3) 0.43643(16) 0.0339(6) Uani d . 1 1
C C2 0.8521(2) 0.4653(3) 0.42629(18) 0.0406(6) Uani d . 1 1
H H2 0.8739 0.5236 0.4744 0.049 Uiso calc R 1 1
C C3 0.8297(2) 0.5165(3) 0.34482(19) 0.0465(7) Uani d . 1 1
H H3 0.8365 0.6104 0.3369 0.056 Uiso calc R 1 1
C C4 0.7977(3) 0.4316(3) 0.27565(18) 0.0483(7) Uani d . 1 1
H H4 0.7830 0.4676 0.2201 0.058 Uiso calc R 1 1
C C5 0.7866(2) 0.2949(3) 0.28534(17) 0.0421(7) Uani d . 1 1
H H5 0.7638 0.2378 0.2366 0.050 Uiso calc R 1 1
C C6 0.8089(2) 0.2404(3) 0.36662(15) 0.0318(5) Uani d . 1 1
C C7 0.7989(2) 0.0952(3) 0.37903(15) 0.0326(6) Uani d . 1 1
C C8 0.7978(2) 0.0396(3) 0.45361(14) 0.0307(5) Uani d . 1 1
C C9 0.7971(2) -0.1051(3) 0.46462(16) 0.0334(6) Uani d . 1 1
C C10 0.8276(2) -0.1656(3) 0.55114(16) 0.0357(6) Uani d . 1 1
C C11 0.9160(2) -0.1140(3) 0.61913(17) 0.0403(6) Uani d . 1 1
H H11 0.9531 -0.0345 0.6119 0.048 Uiso calc R 1 1
C C12 0.9498(2) -0.1792(3) 0.69745(18) 0.0463(7) Uani d . 1 1
H H12 1.0107 -0.1448 0.7438 0.056 Uiso calc R 1 1
C C13 0.8954(3) -0.2934(3) 0.70810(19) 0.0498(8) Uani d . 1 1
H H13 0.9190 -0.3376 0.7619 0.060 Uiso calc R 1 1
C C14 0.8066(3) -0.3445(3) 0.6410(2) 0.0505(8) Uani d . 1 1
H H14 0.7685 -0.4226 0.6491 0.061 Uiso calc R 1 1
C C15 0.7735(3) -0.2815(3) 0.56220(19) 0.0448(7) Uani d . 1 1
H H15 0.7137 -0.3175 0.5157 0.054 Uiso calc R 1 1
C C16 0.6823(2) 0.1408(3) 0.53043(16) 0.0376(6) Uani d . 1 1
H H16A 0.6906 0.1968 0.5813 0.045 Uiso calc R 1 1
H H16B 0.6560 0.0507 0.5403 0.045 Uiso calc R 1 1
C C17 0.5954(2) 0.2036(3) 0.45391(16) 0.0396(6) Uani d . 1 1
C C18 0.5232(2) 0.1274(4) 0.38632(19) 0.0502(8) Uani d . 1 1
C C19 0.4486(3) 0.1900(5) 0.3150(2) 0.0661(11) Uani d . 1 1
H H19 0.4009 0.1372 0.2695 0.079 Uiso calc R 1 1
C C20 0.4435(3) 0.3273(5) 0.3101(2) 0.0685(11) Uani d . 1 1
H H20 0.3933 0.3699 0.2606 0.082 Uiso calc R 1 1
C C21 0.5114(3) 0.4044(4) 0.37701(19) 0.0564(9) Uani d . 1 1
C C22 0.5870(2) 0.3432(3) 0.44836(17) 0.0437(7) Uani d . 1 1
H H22 0.6336 0.3972 0.4938 0.052 Uiso calc R 1 1

loop_
_atom_site_aniso_label
_atom_site_aniso_U_11
_atom_site_aniso_U_22
_atom_site_aniso_U_33
_atom_site_aniso_U_12
_atom_site_aniso_U_13
_atom_site_aniso_U_23
Cl1 0.0454(4) 0.0807(7) 0.0762(6) -0.0194(4) 0.0274(4) -0.0311(5)
Cl2 0.0780(7) 0.0882(8) 0.0780(6) 0.0331(6) 0.0310(5) 0.0324(6)
S1 0.0355(3) 0.0382(4) 0.0259(3) -0.0025(3) 0.0048(2) -0.0050(3)
O1 0.0316(10) 0.0547(13) 0.0402(10) -0.0033(9) -0.0006(8) -0.0019(9)
O2 0.0582(13) 0.0452(12) 0.0332(10) -0.0025(10) 0.0124(9) -0.0114(9)
O3 0.0569(12) 0.0388(11) 0.0303(9) -0.0066(10) 0.0160(9) -0.0086(8)
O4 0.0440(11) 0.0395(11) 0.0358(10) -0.0041(9) 0.0102(8) -0.0087(8)
N1 0.0342(11) 0.0379(12) 0.0265(10) -0.0022(10) 0.0100(9) -0.0041(9)
C1 0.0311(13) 0.0375(15) 0.0310(13) -0.0010(11) 0.0082(10) -0.0024(11)
C2 0.0414(15) 0.0378(15) 0.0399(15) -0.0015(12) 0.0108(12) -0.0062(12)
C3 0.0529(18) 0.0349(16) 0.0515(17) 0.0000(13) 0.0178(14) 0.0047(13)
C4 0.0578(19) 0.0464(18) 0.0389(15) -0.0002(15) 0.0146(14) 0.0081(13)
C5 0.0469(16) 0.0474(17) 0.0304(13) -0.0005(13) 0.0117(12) -0.0024(12)
C6 0.0305(12) 0.0366(14) 0.0276(11) -0.0021(11) 0.0092(10) -0.0020(11)
C7 0.0281(12) 0.0398(15) 0.0290(12) -0.0016(11) 0.0088(10) -0.0074(11)
C8 0.0276(12) 0.0380(14) 0.0246(11) -0.0008(11) 0.0066(9) -0.0035(10)
C9 0.0274(12) 0.0388(15) 0.0337(13) -0.0021(11) 0.0103(10) -0.0028(11)
C10 0.0379(14) 0.0354(14) 0.0349(13) 0.0042(12) 0.0140(11) 0.0028(11)
C11 0.0391(15) 0.0417(16) 0.0387(14) 0.0041(12) 0.0119(12) 0.0034(12)
C12 0.0454(16) 0.0536(19) 0.0365(15) 0.0096(14) 0.0102(13) 0.0026(13)
C13 0.062(2) 0.0496(19) 0.0413(16) 0.0147(16) 0.0226(15) 0.0116(14)
C14 0.067(2) 0.0375(17) 0.0579(19) 0.0017(15) 0.0351(17) 0.0071(14)
C15 0.0504(17) 0.0423(17) 0.0449(16) -0.0002(13) 0.0206(14) -0.0016(13)
C16 0.0365(14) 0.0490(17) 0.0306(13) -0.0006(12) 0.0156(11) -0.0037(12)
C17 0.0292(13) 0.0628(19) 0.0296(13) 0.0001(13) 0.0138(11) -0.0029(12)
C18 0.0313(14) 0.079(2) 0.0444(16) -0.0037(15) 0.0190(13) -0.0138(16)
C19 0.0351(17) 0.119(4) 0.0399(18) -0.002(2) 0.0073(14) -0.013(2)
C20 0.0389(18) 0.124(4) 0.0366(17) 0.018(2) 0.0057(14) 0.015(2)
C21 0.0395(16) 0.088(3) 0.0434(17) 0.0170(17) 0.0171(14) 0.0127(17)
C22 0.0343(14) 0.065(2) 0.0340(14) 0.0068(14) 0.0142(12) 0.0029(13)

loop_
_atom_type_symbol
_atom_type_description
_atom_type_scat_dispersion_real
_atom_type_scat_dispersion_imag
_atom_type_scat_source
C C 0.0033 0.0016 'International Tables Vol C Tables 4.2.6.8 and 6.1.1.4'
H H 0.0000 0.0000 'International Tables Vol C Tables 4.2.6.8 and 6.1.1.4'
Cl Cl 0.1484 0.1585 'International Tables Vol C Tables 4.2.6.8 and 6.1.1.4'
N N 0.0061 0.0033 'International Tables Vol C Tables 4.2.6.8 and 6.1.1.4'
O O 0.0106 0.0060 'International Tables Vol C Tables 4.2.6.8 and 6.1.1.4'
S S 0.1246 0.1234 'International Tables Vol C Tables 4.2.6.8 and 6.1.1.4'

loop_
_geom_angle_atom_site_label_1
_geom_angle_atom_site_label_2
_geom_angle_atom_site_label_3
_geom_angle
O1 S1 O2 119.62(12)
O1 S1 N1 107.33(12)
O2 S1 N1 107.70(12)
O1 S1 C1 108.03(12)
O2 S1 C1 110.19(12)
N1 S1 C1 102.62(11)
C7 O3 H3O 109.5
C8 N1 C16 116.06(19)
C8 N1 S1 114.13(16)
C16 N1 S1 119.42(18)
C2 C1 C6 121.6(2)
C2 C1 S1 120.8(2)
C6 C1 S1 117.5(2)
C1 C2 C3 119.0(3)
C1 C2 H2 120.5
C3 C2 H2 120.5
C4 C3 C2 120.1(3)
C4 C3 H3 120.0
C2 C3 H3 120.0
C3 C4 C5 121.2(3)
C3 C4 H4 119.4
C5 C4 H4 119.4
C4 C5 C6 120.1(3)
C4 C5 H5 120.0
C6 C5 H5 120.0
C5 C6 C1 118.1(2)
C5 C6 C7 121.3(2)
C1 C6 C7 120.6(2)
O3 C7 C8 121.4(2)
O3 C7 C6 114.9(2)
C8 C7 C6 123.7(2)
C7 C8 N1 119.5(2)
C7 C8 C9 121.2(2)
N1 C8 C9 119.2(2)
O4 C9 C8 119.6(2)
O4 C9 C10 119.6(2)
C8 C9 C10 120.8(2)
C15 C10 C11 119.9(3)
C15 C10 C9 119.4(2)
C11 C10 C9 120.5(2)
C12 C11 C10 119.7(3)
C12 C11 H11 120.1
C10 C11 H11 120.1
C13 C12 C11 120.1(3)
C13 C12 H12 119.9
C11 C12 H12 119.9
C12 C13 C14 120.5(3)
C12 C13 H13 119.7
C14 C13 H13 119.7
C13 C14 C15 119.8(3)
C13 C14 H14 120.1
C15 C14 H14 120.1
C14 C15 C10 120.0(3)
C14 C15 H15 120.0
C10 C15 H15 120.0
N1 C16 C17 113.8(2)
N1 C16 H16A 108.8
C17 C16 H16A 108.8
N1 C16 H16B 108.8
C17 C16 H16B 108.8
H16A C16 H16B 107.7
C22 C17 C18 118.0(3)
C22 C17 C16 119.1(3)
C18 C17 C16 122.9(3)
C19 C18 C17 120.7(3)
C19 C18 Cl1 118.4(3)
C17 C18 Cl1 120.8(3)
C20 C19 C18 120.3(3)
C20 C19 H19 119.9
C18 C19 H19 119.9
C19 C20 C21 119.9(3)
C19 C20 H20 120.0
C21 C20 H20 120.0
C20 C21 C22 120.4(4)
C20 C21 Cl2 120.1(3)
C22 C21 Cl2 119.4(3)
C21 C22 C17 120.5(3)
C21 C22 H22 119.7
C17 C22 H22 119.7

loop_
_geom_bond_atom_site_label_1
_geom_bond_atom_site_label_2
_geom_bond_distance
Cl1 C18 1.736(4)
Cl2 C21 1.738(4)
S1 O1 1.425(2)
S1 O2 1.4268(19)
S1 N1 1.640(2)
S1 C1 1.759(3)
O3 C7 1.333(3)
O3 H3O 0.8400
O4 C9 1.247(3)
N1 C8 1.440(3)
N1 C16 1.491(3)
C1 C2 1.384(4)
C1 C6 1.397(3)
C2 C3 1.386(4)
C2 H2 0.9500
C3 C4 1.372(4)
C3 H3 0.9500
C4 C5 1.379(4)
C4 H4 0.9500
C5 C6 1.396(4)
C5 H5 0.9500
C6 C7 1.467(4)
C7 C8 1.368(3)
C8 C9 1.448(4)
C9 C10 1.486(3)
C10 C15 1.389(4)
C10 C11 1.391(4)
C11 C12 1.386(4)
C11 H11 0.9500
C12 C13 1.375(4)
C12 H12 0.9500
C13 C14 1.384(4)
C13 H13 0.9500
C14 C15 1.384(4)
C14 H14 0.9500
C15 H15 0.9500
C16 C17 1.506(4)
C16 H16A 0.9900
C16 H16B 0.9900
C17 C22 1.389(4)
C17 C18 1.404(4)
C18 C19 1.387(5)
C19 C20 1.365(6)
C19 H19 0.9500
C20 C21 1.383(5)
C20 H20 0.9500
C21 C22 1.386(4)
C22 H22 0.9500

loop_
_geom_hbond_atom_site_label_D
_geom_hbond_atom_site_label_H
_geom_hbond_atom_site_label_A
_geom_hbond_site_symmetry_A
_geom_hbond_distance_DH
_geom_hbond_distance_HA
_geom_hbond_distance_DA
_geom_hbond_angle_DHA
_geom_hbond_publ_flag
C3 H3 O4 1_565 0.95 2.60 3.310(4) 132.0 y
O3 H3O O4 . 0.84 1.80 2.539(3) 146.3 y
C11 H11 N1 . 0.95 2.62 3.003(3) 104.7 y
C16 H16A O2 . 0.99 2.45 2.862(3) 104.7 y
C16 H16B Cl1 . 0.99 2.67 3.120(3) 108.2 y

loop_
_geom_torsion_atom_site_label_1
_geom_torsion_atom_site_label_2
_geom_torsion_atom_site_label_3
_geom_torsion_atom_site_label_4
_geom_torsion
O1 S1 N1 C8 -61.89(19)
O2 S1 N1 C8 168.09(17)
C1 S1 N1 C8 51.8(2)
O1 S1 N1 C16 154.46(18)
O2 S1 N1 C16 24.5(2)
C1 S1 N1 C16 -91.83(19)
O1 S1 C1 C2 -96.7(2)
O2 S1 C1 C2 35.6(3)
N1 S1 C1 C2 150.1(2)
O1 S1 C1 C6 80.8(2)
O2 S1 C1 C6 -146.9(2)
N1 S1 C1 C6 -32.4(2)
C6 C1 C2 C3 -0.8(4)
S1 C1 C2 C3 176.6(2)
C1 C2 C3 C4 0.3(4)
C2 C3 C4 C5 0.3(5)
C3 C4 C5 C6 -0.5(5)
C4 C5 C6 C1 0.0(4)
C4 C5 C6 C7 -179.3(3)
C2 C1 C6 C5 0.7(4)
S1 C1 C6 C5 -176.8(2)
C2 C1 C6 C7 -180.0(2)
S1 C1 C6 C7 2.5(3)
C5 C6 C7 O3 16.2(4)
C1 C6 C7 O3 -163.1(2)
C5 C6 C7 C8 -166.5(2)
C1 C6 C7 C8 14.2(4)
O3 C7 C8 N1 -175.6(2)
C6 C7 C8 N1 7.3(4)
O3 C7 C8 C9 2.3(4)
C6 C7 C8 C9 -174.8(2)
C16 N1 C8 C7 101.2(3)
S1 N1 C8 C7 -43.8(3)
C16 N1 C8 C9 -76.8(3)
S1 N1 C8 C9 138.3(2)
C7 C8 C9 O4 -16.1(4)
N1 C8 C9 O4 161.9(2)
C7 C8 C9 C10 162.6(2)
N1 C8 C9 C10 -19.5(3)
O4 C9 C10 C15 -36.4(4)
C8 C9 C10 C15 144.9(3)
O4 C9 C10 C11 138.0(3)
C8 C9 C10 C11 -40.7(4)
C15 C10 C11 C12 0.3(4)
C9 C10 C11 C12 -174.1(3)
C10 C11 C12 C13 -0.7(4)
C11 C12 C13 C14 0.0(4)
C12 C13 C14 C15 1.1(5)
C13 C14 C15 C10 -1.5(4)
C11 C10 C15 C14 0.8(4)
C9 C10 C15 C14 175.3(3)
C8 N1 C16 C17 -62.6(3)
S1 N1 C16 C17 80.4(3)
N1 C16 C17 C22 -86.3(3)
N1 C16 C17 C18 92.3(3)
C22 C17 C18 C19 2.1(4)
C16 C17 C18 C19 -176.5(3)
C22 C17 C18 Cl1 -177.5(2)
C16 C17 C18 Cl1 3.9(4)
C17 C18 C19 C20 -0.7(5)
Cl1 C18 C19 C20 178.9(3)
C18 C19 C20 C21 -1.2(5)
C19 C20 C21 C22 1.8(5)
C19 C20 C21 Cl2 -177.8(3)
C20 C21 C22 C17 -0.4(4)
Cl2 C21 C22 C17 179.2(2)
C18 C17 C22 C21 -1.5(4)
C16 C17 C22 C21 177.1(2)

loop_
_cod_related_entry_id
_cod_related_entry_database
_cod_related_entry_code
1 ChemSpider 30657709
